data_9007838
loop_
_publ_author_name
'Gali, S.'
'Byrappa, K.'

_publ_section_title
;
 Structure of (Na2/3Zr1/3)P2O7
;
_journal_name_full 'Acta Crystallographica, Section C'
_journal_page_first 2011
_journal_page_last 2013
_journal_paper_doi 10.1107/S0108270190001263
_journal_volume 46
_journal_year 1990
_chemical_formula_structural (Na2/3Zr1/3)2P2O7
_chemical_formula_sum 'Na1.333 O7 P2 Zr0.667'
_space_group_IT_number 70
_symmetry_space_group_name_Hall '-F 2uv 2vw'
_symmetry_space_group_name_H-M 'F d d d :2'
_cell_angle_alpha 90
_cell_angle_beta 90
_cell_angle_gamma 90
_cell_length_a 6.867
_cell_length_b 12.345
_cell_length_c 27.527
_cell_formula_units_Z 16
_cell_volume 2333.550
_database_code_amcsd 0010200
_exptl_crystal_density_diffrn 3.022
_cod_original_sg_symbol_H-M 'F d d d'
_cod_original_formula_sum 'P2 (Na1.333 Zr.667) O7'
_cod_database_code 9007838
_amcsd_formula_title (Na2/3Zr1/3)2P2O7

loop_
_space_group_symop_operation_xyz
x,y,z
x,1/2+y,1/2+z
1/2+x,y,1/2+z
1/2+x,1/2+y,z
3/4+x,-y,3/4+z
3/4+x,1/2-y,1/4+z
1/4+x,-y,1/4+z
1/4+x,1/2-y,3/4+z
3/4-x,y,3/4-z
3/4-x,1/2+y,1/4-z
1/4-x,y,1/4-z
1/4-x,1/2+y,3/4-z
-x,3/4+y,3/4+z
-x,1/4+y,1/4+z
1/2-x,3/4+y,1/4+z
1/2-x,1/4+y,3/4+z
x,3/4-y,3/4-z
x,1/4-y,1/4-z
1/2+x,3/4-y,1/4-z
1/2+x,1/4-y,3/4-z
3/4+x,3/4+y,-z
3/4+x,1/4+y,1/2-z
1/4+x,3/4+y,1/2-z
1/4+x,1/4+y,-z
3/4-x,3/4-y,z
3/4-x,1/4-y,1/2+z
1/4-x,3/4-y,1/2+z
1/4-x,1/4-y,z
-x,-y,-z
-x,1/2-y,1/2-z
1/2-x,-y,1/2-z
1/2-x,1/2-y,-z

loop_
_atom_site_label
_atom_site_fract_x
_atom_site_fract_y
_atom_site_fract_z
_atom_site_occupancy
_atom_site_U_iso_or_equiv
P 0.78420 0.48160 0.05210 1.00000 0.00747
Na 0.27580 0.51710 0.07560 0.66667 0.06003
Zr 0.27580 0.51710 0.07560 0.33333 0.06003
O1 0.93260 0.53600 0.08430 1.00000 0.01570
O2 0.72490 0.54270 0.00640 1.00000 0.01330
O3 0.60070 0.44610 0.08060 1.00000 0.01229
O4 0.87500 0.37500 0.02820 1.00000 0.00697

loop_
_cod_related_entry_id
_cod_related_entry_database
_cod_related_entry_code
1 AMCSD 0010200
